data_7062630
loop_
_publ_author_name
'Yuan, Zi-Yi'
'Zhang, Zheng-Qian'
'Liang, Jun-Rong'
'Lin, Chu-Yan'
'Peng, Dan-Li'
'Cui, Bao-Dong'
'Mou, Xue-Qing'
'Zhang, Yun'
'Chen, Yong-Zheng'

_publ_section_title
;
 A facile one-pot synthesis of
 N-acyl-1-cyano-1,2,3,4-tetrahydroisoquinoline via a photoredox and
 Reissert-type reaction from 1,2,3,4-tetrahydroisoquinolines
;
_journal_issue 34
_journal_name_full 'New Journal of Chemistry'
_journal_page_first 15847
_journal_page_last 15851
_journal_paper_doi 10.1039/D3NJ02600K
_journal_volume 47
_journal_year 2023
_chemical_formula_moiety 'C12 H12 N2 O'
_chemical_formula_sum 'C12 H12 N2 O'
_chemical_formula_weight 200.24
_space_group_crystal_system triclinic
_space_group_IT_number 2
_space_group_name_Hall '-P 1'
_space_group_name_H-M_alt 'P -1'
_atom_sites_solution_hydrogens geom
_atom_sites_solution_primary dual
_audit_creation_date 2023-02-21
_audit_creation_method
;
Olex2 1.5-beta
(compiled 2022.04.07 svn.rca3783a0 for OlexSys, GUI svn.r6439)
;
_audit_update_record
;
2023-05-17 deposited with the CCDC.	2023-08-01 downloaded from the CCDC.
;
_cell_angle_alpha 102.299(15)
_cell_angle_beta 97.775(15)
_cell_angle_gamma 99.273(14)
_cell_formula_units_Z 2
_cell_length_a 7.1562(12)
_cell_length_b 8.1948(14)
_cell_length_c 9.4259(17)
_cell_measurement_reflns_used 1166
_cell_measurement_temperature 200.00(10)
_cell_measurement_theta_max 26.7510
_cell_measurement_theta_min 2.9030
_cell_volume 524.71(17)
_computing_cell_refinement 'CrysAlisPro 1.171.38.43f (Rigaku OD, 2015)'
_computing_data_collection 'CrysAlisPro 1.171.38.43f (Rigaku OD, 2015)'
_computing_data_reduction 'CrysAlisPro 1.171.38.43f (Rigaku OD, 2015)'
_computing_molecular_graphics 'Olex2 1.5-beta (Dolomanov et al., 2009)'
_computing_publication_material 'Olex2 1.5-beta (Dolomanov et al., 2009)'
_computing_structure_refinement 'SHELXL 2018/3 (Sheldrick, 2015)'
_computing_structure_solution 'SHELXT 2018/2 (Sheldrick, 2018)'
_diffrn_ambient_environment N~2~
_diffrn_ambient_temperature 200.00(10)
_diffrn_detector 'CCD plate'
_diffrn_detector_area_resol_mean 5.2684
_diffrn_detector_type AtlasS2
_diffrn_measured_fraction_theta_full 0.995
_diffrn_measured_fraction_theta_max 0.995
_diffrn_measurement_details
;
List of Runs (angles in degrees, time in seconds):

  # Type    Start    End  Width  t~exp~   \w     \q     \k     \f   Frames
#--------------------------------------------------------------------------
  1  \w    -77.00  18.00   1.00    1.99    --  -11.27 -77.00-150.00   95
  2  \w    -54.00  35.00   1.00    1.99    --   11.90 -57.00 -30.00   89
  3  \w    -16.00  84.00   1.00    1.99    --   11.90  57.00 120.00  100
;
_diffrn_measurement_device 'four-circle diffractometer'
_diffrn_measurement_device_type 'SuperNova, Dual, Cu at zero, AtlasS2'
_diffrn_measurement_method '\w scans'
_diffrn_orient_matrix_type 'CrysAlisPro convention (1999,Acta A55,543-557)'
_diffrn_orient_matrix_UB_11 0.0267095000
_diffrn_orient_matrix_UB_12 0.0528986000
_diffrn_orient_matrix_UB_13 0.0724910000
_diffrn_orient_matrix_UB_21 0.0549462000
_diffrn_orient_matrix_UB_22 0.0629253000
_diffrn_orient_matrix_UB_23 -0.0270227000
_diffrn_orient_matrix_UB_31 -0.0817050000
_diffrn_orient_matrix_UB_32 0.0374738000
_diffrn_orient_matrix_UB_33 -0.0116588000
_diffrn_radiation_monochromator mirror
_diffrn_radiation_probe x-ray
_diffrn_radiation_type 'Mo K\a'
_diffrn_radiation_wavelength 0.71073
_diffrn_reflns_av_R_equivalents 0.0483
_diffrn_reflns_av_unetI/netI 0.0899
_diffrn_reflns_Laue_measured_fraction_full 0.995
_diffrn_reflns_Laue_measured_fraction_max 0.995
_diffrn_reflns_limit_h_max 8
_diffrn_reflns_limit_h_min -8
_diffrn_reflns_limit_k_max 8
_diffrn_reflns_limit_k_min -9
_diffrn_reflns_limit_l_max 11
_diffrn_reflns_limit_l_min -9
_diffrn_reflns_number 3302
_diffrn_reflns_point_group_measured_fraction_full 0.995
_diffrn_reflns_point_group_measured_fraction_max 0.995
_diffrn_reflns_theta_full 24.999
_diffrn_reflns_theta_max 24.999
_diffrn_reflns_theta_min 2.246
_diffrn_source 'micro-focus sealed X-ray tube'
_diffrn_source_type 'SuperNova (Mo) X-ray Source'
_exptl_absorpt_coefficient_mu 0.083
_exptl_absorpt_correction_T_max 1.00000
_exptl_absorpt_correction_T_min 0.01029
_exptl_absorpt_correction_type multi-scan
_exptl_absorpt_process_details
;
CrysAlisPro 1.171.38.43f (Rigaku Oxford Diffraction, 2015)
Empirical absorption correction using spherical harmonics,
 implemented in SCALE3 ABSPACK scaling algorithm.
;
_exptl_crystal_colour 'light colourless'
_exptl_crystal_density_diffrn 1.267
_exptl_crystal_description block
_exptl_crystal_F_000 212
_exptl_crystal_size_max 0.14
_exptl_crystal_size_mid 0.12
_exptl_crystal_size_min 0.11
_refine_diff_density_max 0.247
_refine_diff_density_min -0.311
_refine_diff_density_rms 0.062
_refine_ls_extinction_coef 0.115(12)
_refine_ls_extinction_expression Fc^*^=kFc[1+0.001xFc^2^\l^3^/sin(2\q)]^-1/4^
_refine_ls_extinction_method 'SHELXL-2018/3 (Sheldrick 2018)'
_refine_ls_goodness_of_fit_ref 0.965
_refine_ls_hydrogen_treatment constr
_refine_ls_matrix_type full
_refine_ls_number_parameters 138
_refine_ls_number_reflns 1845
_refine_ls_number_restraints 0
_refine_ls_restrained_S_all 0.965
_refine_ls_R_factor_all 0.0844
_refine_ls_R_factor_gt 0.0566
_refine_ls_shift/su_max 0.000
_refine_ls_shift/su_mean 0.000
_refine_ls_structure_factor_coef Fsqd
_refine_ls_weighting_details 'w=1/[\s^2^(Fo^2^)+(0.0599P)^2^] where P=(Fo^2^+2Fc^2^)/3'
_refine_ls_weighting_scheme calc
_refine_ls_wR_factor_gt 0.1193
_refine_ls_wR_factor_ref 0.1435
_reflns_Friedel_coverage 0.000
_reflns_number_gt 1239
_reflns_number_total 1845
_reflns_threshold_expression 'I > 2\s(I)'
_cod_data_source_file d3nj02600k2.cif
_cod_data_source_block c1
_cod_depositor_comments 'Adding full bibliography for 7062629--7062630.cif.'
_cod_original_cell_volume 524.71(16)
_cod_database_code 7062630
_shelx_shelxl_version_number 2018/3
_shelx_space_group_comment
;
The symmetry employed for this shelxl refinement is uniquely defined
by the following loop, which should always be used as a source of
symmetry information in preference to the above space-group names.
They are only intended as comments.
;
_shelx_estimated_absorpt_t_max 0.991
_shelx_estimated_absorpt_t_min 0.989
_olex2_refinement_description
;
1. Fixed Uiso
 At 1.2 times of:
  All C(H) groups, All C(H,H) groups
 At 1.5 times of:
  All C(H,H,H) groups
2.a Ternary CH refined with riding coordinates:
 C7(H7)
2.b Secondary CH2 refined with riding coordinates:
 C9(H9A,H9B), C10(H10A,H10B)
2.c Aromatic/amide H refined with riding coordinates:
 C2(H2), C3(H3), C4(H4), C5(H5)
2.d Idealised Me refined as rotating group:
 C12(H12A,H12B,H12C)
;
_olex2_submission_special_instructions 'No special instructions were received'
_oxdiff_exptl_absorpt_empirical_details
;
Empirical correction (ABSPACK) includes:
- Absorption correction using spherical harmonics
- Frame scaling
;
_oxdiff_exptl_absorpt_empirical_full_max 20.718
_oxdiff_exptl_absorpt_empirical_full_min 0.357

loop_
_space_group_symop_operation_xyz
'x, y, z'
'-x, -y, -z'

loop_
_atom_site_label
_atom_site_type_symbol
_atom_site_fract_x
_atom_site_fract_y
_atom_site_fract_z
_atom_site_U_iso_or_equiv
_atom_site_adp_type
_atom_site_occupancy
_atom_site_site_symmetry_order
_atom_site_calc_flag
_atom_site_refinement_flags_posn
_atom_site_refinement_flags_adp
_atom_site_refinement_flags_occupancy
_atom_site_disorder_assembly
_atom_site_disorder_group
O1 O 0.7384(2) 0.4716(2) 0.61828(19) 0.0432(5) Uani 1 1 d . . . . .
N1 N 0.2989(2) 0.0772(3) 0.4012(3) 0.0493(7) Uani 1 1 d . . . . .
N2 N 0.7618(2) 0.2697(2) 0.4221(2) 0.0290(5) Uani 1 1 d . . . . .
C1 C 0.7210(3) 0.2029(3) 0.1125(3) 0.0325(6) Uani 1 1 d . . . . .
C2 C 0.7110(3) 0.1878(3) -0.0373(3) 0.0428(7) Uani 1 1 d . . . . .
H2 H 0.810050 0.147292 -0.083869 0.051 Uiso 1 1 calc R U . . .
C3 C 0.5611(3) 0.2299(3) -0.1208(3) 0.0445(7) Uani 1 1 d . . . . .
H3 H 0.557642 0.219749 -0.223493 0.053 Uiso 1 1 calc R U . . .
C4 C 0.4160(3) 0.2870(3) -0.0541(3) 0.0424(7) Uani 1 1 d . . . . .
H4 H 0.311340 0.314640 -0.111583 0.051 Uiso 1 1 calc R U . . .
C5 C 0.4212(3) 0.3044(3) 0.0959(3) 0.0349(6) Uani 1 1 d . . . . .
H5 H 0.320948 0.343910 0.141438 0.042 Uiso 1 1 calc R U . . .
C6 C 0.5754(3) 0.2633(3) 0.1793(3) 0.0288(6) Uani 1 1 d . . . . .
C7 C 0.5795(2) 0.2908(3) 0.3441(2) 0.0287(6) Uani 1 1 d . . . . .
H7 H 0.562432 0.409807 0.383368 0.034 Uiso 1 1 calc R U . . .
C8 C 0.4196(3) 0.1712(3) 0.3767(3) 0.0343(6) Uani 1 1 d . . . . .
C9 C 0.8867(3) 0.1559(3) 0.2031(3) 0.0395(6) Uani 1 1 d . . . . .
H9A H 0.918893 0.051146 0.146068 0.047 Uiso 1 1 calc R U . . .
H9B H 1.001179 0.248517 0.222576 0.047 Uiso 1 1 calc R U . . .
C10 C 0.8382(3) 0.1269(3) 0.3480(3) 0.0336(6) Uani 1 1 d . . . . .
H10A H 0.741827 0.020202 0.329942 0.040 Uiso 1 1 calc R U . . .
H10B H 0.955202 0.115430 0.411297 0.040 Uiso 1 1 calc R U . . .
C11 C 0.8252(3) 0.3644(3) 0.5621(3) 0.0295(6) Uani 1 1 d . . . . .
C12 C 1.0062(3) 0.3349(3) 0.6463(3) 0.0407(7) Uani 1 1 d . . . . .
H12A H 1.047773 0.423894 0.738113 0.061 Uiso 1 1 calc R U . . .
H12B H 1.107596 0.338417 0.586138 0.061 Uiso 1 1 calc R U . . .
H12C H 0.981106 0.223209 0.669494 0.061 Uiso 1 1 calc R U . . .

loop_
_atom_site_aniso_label
_atom_site_aniso_U_11
_atom_site_aniso_U_22
_atom_site_aniso_U_33
_atom_site_aniso_U_23
_atom_site_aniso_U_13
_atom_site_aniso_U_12
O1 0.0479(9) 0.0488(10) 0.0316(11) 0.0003(8) 0.0041(8) 0.0205(8)
N1 0.0344(11) 0.0671(15) 0.0542(17) 0.0272(13) 0.0134(10) 0.0112(10)
N2 0.0254(9) 0.0324(10) 0.0285(13) 0.0037(9) 0.0030(8) 0.0103(7)
C1 0.0340(11) 0.0315(13) 0.0318(15) 0.0055(11) 0.0116(10) 0.0041(9)
C2 0.0448(13) 0.0467(15) 0.0372(17) 0.0062(13) 0.0173(11) 0.0061(11)
C3 0.0604(15) 0.0449(15) 0.0266(16) 0.0091(12) 0.0096(12) 0.0031(12)
C4 0.0481(13) 0.0409(14) 0.0354(18) 0.0109(13) -0.0017(12) 0.0056(11)
C5 0.0337(11) 0.0385(13) 0.0339(16) 0.0108(12) 0.0062(10) 0.0078(9)
C6 0.0306(11) 0.0269(12) 0.0280(15) 0.0059(10) 0.0064(9) 0.0025(8)
C7 0.0253(10) 0.0333(12) 0.0298(15) 0.0087(11) 0.0068(9) 0.0092(9)
C8 0.0312(11) 0.0499(15) 0.0274(15) 0.0139(12) 0.0062(10) 0.0167(10)
C9 0.0343(11) 0.0425(14) 0.0428(18) 0.0042(12) 0.0137(11) 0.0129(10)
C10 0.0291(11) 0.0365(13) 0.0357(16) 0.0055(11) 0.0059(10) 0.0120(9)
C11 0.0328(11) 0.0283(12) 0.0284(15) 0.0074(11) 0.0080(10) 0.0059(9)
C12 0.0391(12) 0.0426(14) 0.0383(17) 0.0122(12) -0.0024(11) 0.0069(10)

loop_
_atom_type_symbol
_atom_type_description
_atom_type_scat_dispersion_real
_atom_type_scat_dispersion_imag
_atom_type_scat_source
C C 0.0033 0.0016 'International Tables Vol C Tables 4.2.6.8 and 6.1.1.4'
H H 0.0000 0.0000 'International Tables Vol C Tables 4.2.6.8 and 6.1.1.4'
N N 0.0061 0.0033 'International Tables Vol C Tables 4.2.6.8 and 6.1.1.4'
O O 0.0106 0.0060 'International Tables Vol C Tables 4.2.6.8 and 6.1.1.4'

loop_
_geom_angle_atom_site_label_1
_geom_angle_atom_site_label_2
_geom_angle_atom_site_label_3
_geom_angle
_geom_angle_site_symmetry_1
_geom_angle_site_symmetry_3
_geom_angle_publ_flag
C10 N2 C7 114.70(17) . . ?
C11 N2 C7 117.84(18) . . ?
C11 N2 C10 126.58(16) . . ?
C2 C1 C6 118.5(2) . . ?
C2 C1 C9 121.1(2) . . ?
C6 C1 C9 120.4(2) . . ?
C1 C2 H2 119.2 . . ?
C3 C2 C1 121.6(2) . . ?
C3 C2 H2 119.2 . . ?
C2 C3 H3 120.3 . . ?
C2 C3 C4 119.4(3) . . ?
C4 C3 H3 120.3 . . ?
C3 C4 H4 119.7 . . ?
C3 C4 C5 120.7(2) . . ?
C5 C4 H4 119.7 . . ?
C4 C5 H5 120.4 . . ?
C4 C5 C6 119.2(2) . . ?
C6 C5 H5 120.4 . . ?
C1 C6 C5 120.6(2) . . ?
C1 C6 C7 121.89(17) . . ?
C5 C6 C7 117.5(2) . . ?
N2 C7 C6 112.26(17) . . ?
N2 C7 H7 108.2 . . ?
N2 C7 C8 108.67(16) . . ?
C6 C7 H7 108.2 . . ?
C8 C7 C6 111.19(17) . . ?
C8 C7 H7 108.2 . . ?
N1 C8 C7 178.7(2) . . ?
C1 C9 H9A 109.3 . . ?
C1 C9 H9B 109.3 . . ?
H9A C9 H9B 107.9 . . ?
C10 C9 C1 111.71(18) . . ?
C10 C9 H9A 109.3 . . ?
C10 C9 H9B 109.3 . . ?
N2 C10 C9 109.65(17) . . ?
N2 C10 H10A 109.7 . . ?
N2 C10 H10B 109.7 . . ?
C9 C10 H10A 109.7 . . ?
C9 C10 H10B 109.7 . . ?
H10A C10 H10B 108.2 . . ?
O1 C11 N2 120.98(18) . . ?
O1 C11 C12 121.0(2) . . ?
N2 C11 C12 118.0(2) . . ?
C11 C12 H12A 109.5 . . ?
C11 C12 H12B 109.5 . . ?
C11 C12 H12C 109.5 . . ?
H12A C12 H12B 109.5 . . ?
H12A C12 H12C 109.5 . . ?
H12B C12 H12C 109.5 . . ?

loop_
_geom_bond_atom_site_label_1
_geom_bond_atom_site_label_2
_geom_bond_distance
_geom_bond_site_symmetry_2
_geom_bond_publ_flag
O1 C11 1.227(3) . ?
N1 C8 1.144(3) . ?
N2 C7 1.463(2) . ?
N2 C10 1.455(3) . ?
N2 C11 1.356(3) . ?
C1 C2 1.382(3) . ?
C1 C6 1.393(3) . ?
C1 C9 1.515(3) . ?
C2 H2 0.9500 . ?
C2 C3 1.378(3) . ?
C3 H3 0.9500 . ?
C3 C4 1.378(4) . ?
C4 H4 0.9500 . ?
C4 C5 1.385(3) . ?
C5 H5 0.9500 . ?
C5 C6 1.395(3) . ?
C6 C7 1.517(3) . ?
C7 H7 1.0000 . ?
C7 C8 1.492(3) . ?
C9 H9A 0.9900 . ?
C9 H9B 0.9900 . ?
C9 C10 1.511(3) . ?
C10 H10A 0.9900 . ?
C10 H10B 0.9900 . ?
C11 C12 1.507(3) . ?
C12 H12A 0.9800 . ?
C12 H12B 0.9800 . ?
C12 H12C 0.9800 . ?

loop_
_geom_torsion_atom_site_label_1
_geom_torsion_atom_site_label_2
_geom_torsion_atom_site_label_3
_geom_torsion_atom_site_label_4
_geom_torsion
_geom_torsion_site_symmetry_1
_geom_torsion_site_symmetry_2
_geom_torsion_site_symmetry_3
_geom_torsion_site_symmetry_4
_geom_torsion_publ_flag
C1 C2 C3 C4 -0.7(4) . . . . ?
C1 C6 C7 N2 7.9(3) . . . . ?
C1 C6 C7 C8 -114.1(2) . . . . ?
C1 C9 C10 N2 -50.1(2) . . . . ?
C2 C1 C6 C5 1.2(3) . . . . ?
C2 C1 C6 C7 -177.41(19) . . . . ?
C2 C1 C9 C10 -161.4(2) . . . . ?
C2 C3 C4 C5 0.9(3) . . . . ?
C3 C4 C5 C6 -0.1(3) . . . . ?
C4 C5 C6 C1 -1.0(3) . . . . ?
C4 C5 C6 C7 177.67(18) . . . . ?
C5 C6 C7 N2 -170.74(16) . . . . ?
C5 C6 C7 C8 67.3(2) . . . . ?
C6 C1 C2 C3 -0.4(3) . . . . ?
C6 C1 C9 C10 18.9(3) . . . . ?
C7 N2 C10 C9 64.1(2) . . . . ?
C7 N2 C11 O1 -4.3(3) . . . . ?
C7 N2 C11 C12 176.13(17) . . . . ?
C9 C1 C2 C3 179.93(19) . . . . ?
C9 C1 C6 C5 -179.08(18) . . . . ?
C9 C1 C6 C7 2.3(3) . . . . ?
C10 N2 C7 C6 -41.6(2) . . . . ?
C10 N2 C7 C8 81.8(2) . . . . ?
C10 N2 C11 O1 -173.0(2) . . . . ?
C10 N2 C11 C12 7.5(3) . . . . ?
C11 N2 C7 C6 148.41(19) . . . . ?
C11 N2 C7 C8 -88.2(2) . . . . ?
C11 N2 C10 C9 -126.9(2) . . . . ?
